data_1564405
loop_
_publ_author_name
'Majumder, Avishek'
'Dutta, Nityananda'
'Haldar, Shobhraj'
'Das, Arpan'
'Carrella, Luca'
'Bera, Manindranath'

_publ_section_title
;
 Aromatic dicarboxylate incorporated new di- and tetranuclear cobalt(II)
 complexes: Synthetic and structural aspects, and evaluation of properties
 and catalytic activity
;
_journal_name_full 'Inorganica Chimica Acta'
_journal_page_first 119752
_journal_paper_doi 10.1016/j.ica.2020.119752
_journal_volume 510
_journal_year 2020
_chemical_formula_moiety '0.08(C39 H34 Co2 N4 O9), 0.4(O)'
_chemical_formula_sum 'C39 H34 Co2 N4 O14'
_chemical_formula_weight 900.54
_space_group_crystal_system monoclinic
_space_group_IT_number 14
_space_group_name_Hall '-P 2ybc'
_space_group_name_H-M_alt 'P 1 21/c 1'
_atom_sites_solution_hydrogens geom
_atom_sites_solution_primary direct
_cell_angle_alpha 90
_cell_angle_beta 91.951(6)
_cell_angle_gamma 90
_cell_formula_units_Z 4
_cell_length_a 12.381(3)
_cell_length_b 12.315(3)
_cell_length_c 26.259(7)
_cell_measurement_reflns_used 9384
_cell_measurement_temperature 125(2)
_cell_measurement_theta_max 23.115
_cell_measurement_theta_min 2.224
_cell_volume 4001.4(17)
_computing_molecular_graphics 'Olex2 (Dolomanov et al., 2009)'
_computing_publication_material 'Olex2 (Dolomanov et al., 2009)'
_computing_structure_refinement 'XL (Sheldrick, 2008)'
_computing_structure_solution 'ShelXS-1997 (Sheldrick, 2008)'
_diffrn_ambient_temperature 125.01
_diffrn_measured_fraction_theta_full 0.986
_diffrn_measured_fraction_theta_max 0.986
_diffrn_measurement_device_type 'SuperNova, Dual, Cu at zero, Eos'
_diffrn_measurement_method '\w scans'
_diffrn_radiation_type MoK\a
_diffrn_radiation_wavelength 0.71073
_diffrn_reflns_av_R_equivalents 0.0690
_diffrn_reflns_av_unetI/netI 0.0318
_diffrn_reflns_Laue_measured_fraction_full 0.986
_diffrn_reflns_Laue_measured_fraction_max 0.986
_diffrn_reflns_limit_h_max 13
_diffrn_reflns_limit_h_min -13
_diffrn_reflns_limit_k_max 13
_diffrn_reflns_limit_k_min -13
_diffrn_reflns_limit_l_max 28
_diffrn_reflns_limit_l_min -28
_diffrn_reflns_number 70962
_diffrn_reflns_point_group_measured_fraction_full 0.986
_diffrn_reflns_point_group_measured_fraction_max 0.986
_diffrn_reflns_theta_full 23.115
_diffrn_reflns_theta_max 23.115
_diffrn_reflns_theta_min 2.224
_diffrn_source 'SuperNova (Mo) X-ray Source'
_exptl_absorpt_coefficient_mu 0.902
_exptl_crystal_colour pink
_exptl_crystal_density_diffrn 1.494
_exptl_crystal_description block
_exptl_crystal_F_000 1848
_exptl_crystal_size_max 0.29
_exptl_crystal_size_mid 0.24
_exptl_crystal_size_min 0.17
_refine_diff_density_max 1.561
_refine_diff_density_min -0.601
_refine_diff_density_rms 0.103
_refine_ls_extinction_coef .
_refine_ls_extinction_method none
_refine_ls_goodness_of_fit_ref 1.083
_refine_ls_hydrogen_treatment constr
_refine_ls_matrix_type full
_refine_ls_number_parameters 533
_refine_ls_number_reflns 5587
_refine_ls_number_restraints 0
_refine_ls_restrained_S_all 1.083
_refine_ls_R_factor_all 0.0702
_refine_ls_R_factor_gt 0.0537
_refine_ls_shift/su_max 0.001
_refine_ls_shift/su_mean 0.000
_refine_ls_structure_factor_coef Fsqd
_refine_ls_weighting_details 'w=1/[\s^2^(Fo^2^)+(0.0843P)^2^+15.3397P] where P=(Fo^2^+2Fc^2^)/3'
_refine_ls_weighting_scheme calc
_refine_ls_wR_factor_gt 0.1483
_refine_ls_wR_factor_ref 0.1642
_reflns_Friedel_coverage 0.000
_reflns_Friedel_fraction_full .
_reflns_Friedel_fraction_max .
_reflns_number_gt 4582
_reflns_number_total 5587
_reflns_threshold_expression 'I > 2\s(I)'
_cod_data_source_file Co2-phthalate.cif
_cod_data_source_block Co2-phthalate
_cod_original_cell_volume 4001.4(18)
_cod_database_code 1564405
_shelx_space_group_comment
;
The symmetry employed for this shelxl refinement is uniquely defined
by the following loop, which should always be used as a source of
symmetry information in preference to the above space-group names.
They are only intended as comments.
;
_olex2_refinement_description
;
1. Fixed Uiso
 At 1.2 times of:
  All C(H) groups, All C(H,H) groups
 At 1.5 times of:
  All O(H) groups
2.a Ternary CH refined with riding coordinates:
 C24(H24)
2.b Secondary CH2 refined with riding coordinates:
 C15(H15A,H15B), C32(H32A,H32B), C26(H26A,H26B), C23(H23A,H23B), C25(H25A,
 H25B), C14(H14A,H14B)
2.c Aromatic/amide H refined with riding coordinates:
 C31(H31), C28(H28), C34(H34), C37(H37), C30(H30), C36(H36), C9(H9), C35(H35),
 C8(H8), C12(H12), C11(H11), C29(H29), C5(H5), C10(H10), C17(H17), C20(H20),
 C19(H19), C18(H18), C6(H6), C7(H7)
2.d Idealised tetrahedral OH refined as rotating group:
 O4(H4)
;
_olex2_submission_special_instructions 'No special instructions were received'

loop_
_space_group_symop_operation_xyz
'x, y, z'
'-x, y+1/2, -z+1/2'
'-x, -y, -z'
'x, -y-1/2, z-1/2'

loop_
_atom_site_label
_atom_site_type_symbol
_atom_site_fract_x
_atom_site_fract_y
_atom_site_fract_z
_atom_site_U_iso_or_equiv
_atom_site_adp_type
_atom_site_occupancy
_atom_site_site_symmetry_order
_atom_site_calc_flag
_atom_site_refinement_flags_posn
_atom_site_refinement_flags_adp
_atom_site_refinement_flags_occupancy
_atom_site_disorder_assembly
_atom_site_disorder_group
Co1 Co 0.69722(5) 0.48146(5) 0.59476(2) 0.0223(2) Uani 1 1 d . . . . .
Co2 Co 0.52005(5) 0.59494(5) 0.67697(2) 0.0221(2) Uani 1 1 d . . . . .
O3 O 0.5657(3) 0.4764(3) 0.63332(12) 0.0237(8) Uani 1 1 d . . . . .
O7 O 0.4548(3) 0.7153(3) 0.63564(13) 0.0278(8) Uani 1 1 d . . . . .
O8 O 0.3619(3) 0.8665(3) 0.62140(13) 0.0298(9) Uani 1 1 d . . . . .
O2 O 0.6641(3) 0.6696(3) 0.68989(14) 0.0288(8) Uani 1 1 d . . . . .
O13 O 0.6914(3) 0.5707(3) 0.53159(13) 0.0288(8) Uani 1 1 d . . . . .
O1 O 0.7785(3) 0.5950(3) 0.63603(13) 0.0285(8) Uani 1 1 d . . . . .
O5 O 0.7979(3) 0.7567(3) 0.81728(14) 0.0353(9) Uani 1 1 d . . . . .
O4 O 0.8254(3) 0.6050(3) 0.77331(14) 0.0339(9) Uani 1 1 d . . . . .
H4 H 0.813126 0.575823 0.801450 0.051 Uiso 1 1 calc GR . . . .
O6 O 0.7969(3) 0.5188(3) 0.86225(15) 0.0374(9) Uani 1 1 d . . . . .
O12 O 0.7801(3) 0.6468(3) 0.46901(15) 0.0387(10) Uani 1 1 d . . . . .
N2 N 0.6188(3) 0.3474(3) 0.55471(15) 0.0226(9) Uani 1 1 d . . . . .
N4 N 0.3674(3) 0.5051(3) 0.67244(15) 0.0223(9) Uani 1 1 d . . . . .
O14 O 0.3856(3) 0.2224(3) 0.43609(16) 0.0452(11) Uani 1 1 d . . . . .
N3 N 0.4937(3) 0.5717(3) 0.75323(16) 0.0243(10) Uani 1 1 d . . . . .
N1 N 0.8171(3) 0.3657(3) 0.60100(15) 0.0245(10) Uani 1 1 d . . . . .
C31 C 0.5479(4) 0.6203(4) 0.7918(2) 0.0256(12) Uani 1 1 d . . . . .
H31 H 0.602110 0.671762 0.784139 0.031 Uiso 1 1 calc R . . . .
C15 C 0.6272(4) 0.3524(4) 0.49809(18) 0.0265(12) Uani 1 1 d . . . . .
H15A H 0.586246 0.416389 0.485230 0.032 Uiso 1 1 calc R . . . .
H15B H 0.592602 0.286898 0.483023 0.032 Uiso 1 1 calc R . . . .
C24 C 0.4903(4) 0.3924(4) 0.62207(19) 0.0239(11) Uani 1 1 d . . . . .
H24 H 0.503014 0.330529 0.646215 0.029 Uiso 1 1 calc R . . . .
C27 C 0.4168(4) 0.4988(4) 0.76417(19) 0.0254(12) Uani 1 1 d . . . . .
C32 C 0.2693(4) 0.5742(4) 0.66568(19) 0.0250(11) Uani 1 1 d . . . . .
H32A H 0.204367 0.528283 0.669442 0.030 Uiso 1 1 calc R . . . .
H32B H 0.266667 0.604097 0.630665 0.030 Uiso 1 1 calc R . . . .
C26 C 0.3646(4) 0.4410(4) 0.71985(19) 0.0265(12) Uani 1 1 d . . . . .
H26A H 0.402173 0.371010 0.714774 0.032 Uiso 1 1 calc R . . . .
H26B H 0.288545 0.424814 0.727470 0.032 Uiso 1 1 calc R . . . .
C21 C 0.7991(4) 0.4581(4) 0.47858(18) 0.0275(12) Uani 1 1 d . . . . .
C23 C 0.5033(4) 0.3531(4) 0.56758(18) 0.0246(11) Uani 1 1 d . . . . .
H23A H 0.470111 0.280365 0.563502 0.030 Uiso 1 1 calc R . . . .
H23B H 0.464864 0.403378 0.543743 0.030 Uiso 1 1 calc R . . . .
C39 C 0.3820(4) 0.7838(4) 0.64699(19) 0.0242(12) Uani 1 1 d . . . . .
C25 C 0.3762(4) 0.4347(4) 0.62705(19) 0.0259(12) Uani 1 1 d . . . . .
H25A H 0.354879 0.476438 0.596104 0.031 Uiso 1 1 calc R . . . .
H25B H 0.325901 0.372600 0.629734 0.031 Uiso 1 1 calc R . . . .
C1 C 0.7536(4) 0.6625(4) 0.66897(19) 0.0243(12) Uani 1 1 d . . . . .
C16 C 0.7416(4) 0.3597(4) 0.47996(18) 0.0253(12) Uani 1 1 d . . . . .
C38 C 0.3189(4) 0.7646(4) 0.69387(19) 0.0237(11) Uani 1 1 d . . . . .
C33 C 0.2655(4) 0.6666(4) 0.70304(19) 0.0251(12) Uani 1 1 d . . . . .
C13 C 0.7895(4) 0.2648(4) 0.58687(18) 0.0263(12) Uani 1 1 d . . . . .
C28 C 0.3921(4) 0.4743(4) 0.8140(2) 0.0306(13) Uani 1 1 d . . . . .
H28 H 0.336359 0.423928 0.820969 0.037 Uiso 1 1 calc R . . . .
C2 C 0.8365(4) 0.7465(4) 0.6834(2) 0.0274(12) Uani 1 1 d . . . . .
C4 C 0.8246(4) 0.7113(4) 0.7784(2) 0.0279(12) Uani 1 1 d . . . . .
C14 C 0.6700(4) 0.2482(4) 0.5756(2) 0.0276(12) Uani 1 1 d . . . . .
H14A H 0.659900 0.188156 0.550805 0.033 Uiso 1 1 calc R . . . .
H14B H 0.634433 0.227208 0.607324 0.033 Uiso 1 1 calc R . . . .
C3 C 0.8638(4) 0.7718(4) 0.7339(2) 0.0278(12) Uani 1 1 d . . . . .
C34 C 0.2039(4) 0.6581(4) 0.74598(19) 0.0284(12) Uani 1 1 d . . . . .
H34 H 0.165691 0.592698 0.751913 0.034 Uiso 1 1 calc R . . . .
C37 C 0.3106(4) 0.8499(4) 0.72822(19) 0.0286(12) Uani 1 1 d . . . . .
H37 H 0.345770 0.916780 0.721772 0.034 Uiso 1 1 calc R . . . .
C22 C 0.7550(4) 0.5668(4) 0.49400(19) 0.0276(12) Uani 1 1 d . . . . .
C30 C 0.5288(5) 0.5991(4) 0.8422(2) 0.0320(13) Uani 1 1 d . . . . .
H30 H 0.568986 0.635118 0.868574 0.038 Uiso 1 1 calc R . . . .
C36 C 0.2515(5) 0.8382(4) 0.7718(2) 0.0342(13) Uani 1 1 d . . . . .
H36 H 0.248746 0.895971 0.795686 0.041 Uiso 1 1 calc R . . . .
C9 C 0.9209(4) 0.3858(4) 0.61271(19) 0.0287(12) Uani 1 1 d . . . . .
H9 H 0.941124 0.457219 0.622784 0.034 Uiso 1 1 calc R . . . .
C35 C 0.1968(5) 0.7429(4) 0.7805(2) 0.0324(13) Uani 1 1 d . . . . .
H35 H 0.154584 0.735306 0.809806 0.039 Uiso 1 1 calc R . . . .
C8 C 0.8787(5) 0.8067(4) 0.6444(2) 0.0333(13) Uani 1 1 d . . . . .
H8 H 0.859076 0.789819 0.610036 0.040 Uiso 1 1 calc R . . . .
C12 C 0.8632(5) 0.1815(5) 0.5845(2) 0.0342(13) Uani 1 1 d . . . . .
H12 H 0.841147 0.110405 0.574811 0.041 Uiso 1 1 calc R . . . .
C11 C 0.9704(5) 0.2043(5) 0.5968(2) 0.0379(14) Uani 1 1 d . . . . .
H11 H 1.023257 0.148570 0.595469 0.046 Uiso 1 1 calc R . . . .
C29 C 0.4499(5) 0.5244(4) 0.8535(2) 0.0345(14) Uani 1 1 d . . . . .
H29 H 0.435564 0.507708 0.887942 0.041 Uiso 1 1 calc R . . . .
C5 C 0.9352(5) 0.8580(5) 0.7442(2) 0.0365(14) Uani 1 1 d . . . . .
H5 H 0.954693 0.875613 0.778561 0.044 Uiso 1 1 calc R . . . .
C10 C 0.9999(4) 0.3076(5) 0.6108(2) 0.0340(13) Uani 1 1 d . . . . .
H10 H 1.073218 0.324718 0.619083 0.041 Uiso 1 1 calc R . . . .
C17 C 0.7898(5) 0.2666(4) 0.4619(2) 0.0322(13) Uani 1 1 d . . . . .
H17 H 0.751114 0.199943 0.462251 0.039 Uiso 1 1 calc R . . . .
C20 C 0.9013(5) 0.4582(5) 0.4585(2) 0.0322(13) Uani 1 1 d . . . . .
H20 H 0.938995 0.525101 0.455979 0.039 Uiso 1 1 calc R . . . .
C19 C 0.9500(5) 0.3642(5) 0.4421(2) 0.0394(14) Uani 1 1 d . . . . .
H19 H 1.021504 0.365557 0.430054 0.047 Uiso 1 1 calc R . . . .
C18 C 0.8928(5) 0.2684(5) 0.4434(2) 0.0397(15) Uani 1 1 d . . . . .
H18 H 0.924459 0.203163 0.431615 0.048 Uiso 1 1 calc R . . . .
C6 C 0.9772(5) 0.9173(5) 0.7052(3) 0.0421(15) Uani 1 1 d . . . . .
H6 H 1.025203 0.975809 0.712635 0.051 Uiso 1 1 calc R . . . .
C7 C 0.9497(5) 0.8917(5) 0.6551(2) 0.0419(15) Uani 1 1 d . . . . .
H7 H 0.979165 0.932207 0.628092 0.050 Uiso 1 1 calc R . . . .
O11 O 0.7470(7) 0.8549(5) 0.4434(3) 0.121(3) Uani 1 1 d . . . . .
O10 O 0.7165(8) 0.9649(6) 0.5380(4) 0.141(3) Uani 1 1 d . . . . .
O9 O 0.4196(10) 0.9490(10) 0.5288(3) 0.187(5) Uani 1 1 d . . . . .

loop_
_atom_site_aniso_label
_atom_site_aniso_U_11
_atom_site_aniso_U_22
_atom_site_aniso_U_33
_atom_site_aniso_U_23
_atom_site_aniso_U_13
_atom_site_aniso_U_12
Co1 0.0287(4) 0.0174(4) 0.0209(4) -0.0007(3) 0.0022(3) -0.0007(3)
Co2 0.0279(4) 0.0150(4) 0.0235(4) -0.0014(3) 0.0029(3) -0.0012(3)
O3 0.0278(19) 0.0186(18) 0.0249(19) -0.0045(14) 0.0025(15) -0.0029(15)
O7 0.032(2) 0.0217(19) 0.030(2) 0.0053(16) 0.0065(16) 0.0015(17)
O8 0.042(2) 0.0181(19) 0.029(2) 0.0031(16) 0.0007(17) 0.0016(16)
O2 0.028(2) 0.0226(19) 0.036(2) -0.0072(16) 0.0044(17) -0.0049(15)
O13 0.040(2) 0.0211(19) 0.0251(19) 0.0016(15) 0.0043(17) 0.0025(16)
O1 0.030(2) 0.0247(19) 0.030(2) -0.0067(17) 0.0022(16) -0.0058(16)
O5 0.044(2) 0.030(2) 0.032(2) -0.0048(18) -0.0036(18) 0.0025(18)
O4 0.038(2) 0.024(2) 0.040(2) -0.0016(17) 0.0036(19) 0.0055(17)
O6 0.039(2) 0.034(2) 0.039(2) 0.0012(18) 0.0013(18) 0.0015(18)
O12 0.053(3) 0.025(2) 0.038(2) 0.0095(18) 0.0074(19) -0.0045(18)
N2 0.029(2) 0.018(2) 0.020(2) -0.0017(18) 0.0026(18) 0.0006(18)
N4 0.028(2) 0.019(2) 0.020(2) -0.0021(17) 0.0026(18) -0.0046(18)
O14 0.053(3) 0.030(2) 0.053(3) 0.008(2) 0.014(2) -0.0010(19)
N3 0.028(2) 0.018(2) 0.027(2) -0.0016(19) 0.0002(19) 0.0021(19)
N1 0.032(3) 0.024(2) 0.017(2) 0.0039(18) 0.0028(18) -0.001(2)
C31 0.030(3) 0.015(2) 0.032(3) -0.003(2) 0.001(2) 0.004(2)
C15 0.035(3) 0.023(3) 0.021(3) 0.002(2) -0.003(2) -0.001(2)
C24 0.031(3) 0.015(2) 0.026(3) -0.002(2) 0.002(2) -0.005(2)
C27 0.035(3) 0.014(3) 0.027(3) 0.001(2) 0.002(2) 0.005(2)
C32 0.026(3) 0.021(3) 0.028(3) -0.001(2) 0.001(2) 0.000(2)
C26 0.039(3) 0.018(3) 0.023(3) 0.002(2) 0.003(2) -0.002(2)
C21 0.035(3) 0.029(3) 0.018(3) 0.004(2) 0.001(2) 0.000(2)
C23 0.034(3) 0.019(3) 0.020(3) -0.001(2) -0.001(2) 0.001(2)
C39 0.031(3) 0.015(3) 0.026(3) -0.005(2) -0.002(2) -0.001(2)
C25 0.029(3) 0.023(3) 0.026(3) -0.005(2) 0.001(2) -0.002(2)
C1 0.027(3) 0.015(3) 0.030(3) 0.002(2) 0.001(2) 0.000(2)
C16 0.034(3) 0.026(3) 0.016(2) 0.000(2) -0.001(2) 0.002(2)
C38 0.029(3) 0.018(3) 0.024(3) -0.001(2) -0.002(2) 0.002(2)
C33 0.029(3) 0.021(3) 0.024(3) 0.000(2) -0.003(2) 0.001(2)
C13 0.036(3) 0.024(3) 0.019(3) 0.004(2) 0.003(2) 0.000(2)
C28 0.035(3) 0.026(3) 0.032(3) 0.004(2) 0.006(2) -0.003(2)
C2 0.029(3) 0.016(3) 0.038(3) -0.001(2) 0.006(2) 0.003(2)
C4 0.026(3) 0.022(3) 0.035(3) -0.003(2) -0.006(2) 0.002(2)
C14 0.037(3) 0.019(3) 0.026(3) 0.001(2) 0.001(2) 0.001(2)
C3 0.026(3) 0.021(3) 0.037(3) -0.004(2) 0.001(2) 0.004(2)
C34 0.034(3) 0.024(3) 0.028(3) -0.001(2) 0.002(2) 0.003(2)
C37 0.036(3) 0.022(3) 0.028(3) 0.001(2) -0.002(2) 0.000(2)
C22 0.036(3) 0.024(3) 0.022(3) 0.002(2) -0.003(2) 0.001(2)
C30 0.043(3) 0.024(3) 0.028(3) -0.004(2) -0.007(3) 0.007(3)
C36 0.048(4) 0.028(3) 0.026(3) -0.008(2) 0.005(3) 0.004(3)
C9 0.033(3) 0.032(3) 0.021(3) 0.002(2) 0.000(2) -0.004(3)
C35 0.039(3) 0.035(3) 0.024(3) -0.001(2) 0.008(2) 0.006(3)
C8 0.040(3) 0.023(3) 0.038(3) -0.003(2) 0.011(3) -0.001(3)
C12 0.046(4) 0.026(3) 0.031(3) 0.002(2) 0.000(3) 0.009(3)
C11 0.040(4) 0.039(4) 0.035(3) 0.005(3) 0.003(3) 0.013(3)
C29 0.050(4) 0.030(3) 0.024(3) 0.000(2) 0.005(3) 0.011(3)
C5 0.036(3) 0.031(3) 0.043(3) -0.013(3) -0.001(3) -0.001(3)
C10 0.026(3) 0.048(4) 0.028(3) 0.009(3) -0.001(2) 0.005(3)
C17 0.043(4) 0.027(3) 0.026(3) 0.000(2) 0.002(3) 0.001(3)
C20 0.037(3) 0.034(3) 0.025(3) 0.002(2) 0.002(2) -0.002(3)
C19 0.038(3) 0.043(4) 0.037(3) 0.002(3) 0.012(3) 0.003(3)
C18 0.052(4) 0.035(3) 0.033(3) 0.000(3) 0.011(3) 0.013(3)
C6 0.039(3) 0.024(3) 0.064(4) -0.012(3) 0.011(3) -0.011(3)
C7 0.045(4) 0.028(3) 0.053(4) -0.002(3) 0.021(3) -0.007(3)
O11 0.199(8) 0.057(4) 0.111(5) 0.052(4) 0.097(5) 0.062(4)
O10 0.181(9) 0.084(5) 0.158(8) -0.016(5) 0.042(7) -0.020(5)
O9 0.238(12) 0.249(12) 0.076(5) 0.015(6) 0.018(6) -0.125(10)

loop_
_atom_type_symbol
_atom_type_description
_atom_type_scat_dispersion_real
_atom_type_scat_dispersion_imag
_atom_type_scat_source
C C 0.0033 0.0016 'International Tables Vol C Tables 4.2.6.8 and 6.1.1.4'
H H 0.0000 0.0000 'International Tables Vol C Tables 4.2.6.8 and 6.1.1.4'
Co Co 0.3494 0.9721 'International Tables Vol C Tables 4.2.6.8 and 6.1.1.4'
N N 0.0061 0.0033 'International Tables Vol C Tables 4.2.6.8 and 6.1.1.4'
O O 0.0106 0.0060 'International Tables Vol C Tables 4.2.6.8 and 6.1.1.4'

loop_
_geom_angle_atom_site_label_1
_geom_angle_atom_site_label_2
_geom_angle_atom_site_label_3
_geom_angle
_geom_angle_site_symmetry_1
_geom_angle_site_symmetry_3
O3 Co1 O13 116.36(15) . .
O3 Co1 O1 98.85(14) . .
O3 Co1 N2 81.92(14) . .
O3 Co1 N1 123.31(15) . .
O13 Co1 O1 93.93(15) . .
O13 Co1 N2 90.76(15) . .
O13 Co1 N1 117.03(15) . .
O1 Co1 N2 174.30(15) . .
O1 Co1 N1 95.25(16) . .
N1 Co1 N2 79.70(16) . .
O3 Co2 O7 110.91(14) . .
O3 Co2 O2 99.60(14) . .
O3 Co2 N4 81.78(14) . .
O3 Co2 N3 121.69(15) . .
O7 Co2 O2 95.30(15) . .
O7 Co2 N4 90.74(15) . .
O7 Co2 N3 123.95(15) . .
O2 Co2 N4 172.83(15) . .
O2 Co2 N3 93.90(16) . .
N3 Co2 N4 79.48(16) . .
Co1 O3 Co2 123.05(17) . .
C24 O3 Co1 118.1(3) . .
C24 O3 Co2 117.8(3) . .
C39 O7 Co2 129.9(3) . .
C1 O2 Co2 132.9(3) . .
C22 O13 Co1 127.9(3) . .
C1 O1 Co1 134.8(3) . .
C4 O4 H4 109.5 . .
C15 N2 Co1 113.9(3) . .
C23 N2 Co1 105.8(3) . .
C23 N2 C15 108.9(4) . .
C14 N2 Co1 105.7(3) . .
C14 N2 C15 111.1(4) . .
C14 N2 C23 111.1(4) . .
C32 N4 Co2 114.7(3) . .
C26 N4 Co2 105.6(3) . .
C26 N4 C32 111.3(4) . .
C26 N4 C25 111.7(4) . .
C25 N4 Co2 104.6(3) . .
C25 N4 C32 108.7(4) . .
C31 N3 Co2 125.6(4) . .
C31 N3 C27 118.5(4) . .
C27 N3 Co2 115.9(3) . .
C13 N1 Co1 116.3(3) . .
C9 N1 Co1 125.2(4) . .
C9 N1 C13 118.1(5) . .
N3 C31 H31 118.5 . .
N3 C31 C30 123.0(5) . .
C30 C31 H31 118.5 . .
N2 C15 H15A 108.7 . .
N2 C15 H15B 108.7 . .
N2 C15 C16 114.4(4) . .
H15A C15 H15B 107.6 . .
C16 C15 H15A 108.7 . .
C16 C15 H15B 108.7 . .
O3 C24 H24 109.5 . .
O3 C24 C23 109.7(4) . .
O3 C24 C25 109.9(4) . .
C23 C24 H24 109.5 . .
C25 C24 H24 109.5 . .
C25 C24 C23 108.6(4) . .
N3 C27 C26 116.2(4) . .
N3 C27 C28 121.7(5) . .
C28 C27 C26 121.9(5) . .
N4 C32 H32A 108.9 . .
N4 C32 H32B 108.9 . .
N4 C32 C33 113.4(4) . .
H32A C32 H32B 107.7 . .
C33 C32 H32A 108.9 . .
C33 C32 H32B 108.9 . .
N4 C26 C27 112.4(4) . .
N4 C26 H26A 109.1 . .
N4 C26 H26B 109.1 . .
C27 C26 H26A 109.1 . .
C27 C26 H26B 109.1 . .
H26A C26 H26B 107.9 . .
C16 C21 C22 124.7(5) . .
C20 C21 C16 118.7(5) . .
C20 C21 C22 116.4(5) . .
N2 C23 C24 111.3(4) . .
N2 C23 H23A 109.4 . .
N2 C23 H23B 109.4 . .
C24 C23 H23A 109.4 . .
C24 C23 H23B 109.4 . .
H23A C23 H23B 108.0 . .
O7 C39 C38 118.6(4) . .
O8 C39 O7 123.1(5) . .
O8 C39 C38 118.3(4) . .
N4 C25 C24 111.4(4) . .
N4 C25 H25A 109.3 . .
N4 C25 H25B 109.3 . .
C24 C25 H25A 109.3 . .
C24 C25 H25B 109.3 . .
H25A C25 H25B 108.0 . .
O2 C1 C2 116.7(4) . .
O1 C1 O2 126.3(5) . .
O1 C1 C2 116.9(5) . .
C21 C16 C15 122.7(5) . .
C17 C16 C15 118.6(5) . .
C17 C16 C21 118.7(5) . .
C33 C38 C39 122.6(4) . .
C37 C38 C39 117.8(4) . .
C37 C38 C33 119.6(5) . .
C38 C33 C32 121.0(4) . .
C34 C33 C32 120.3(5) . .
C34 C33 C38 118.7(5) . .
N1 C13 C14 114.8(4) . .
N1 C13 C12 122.7(5) . .
C12 C13 C14 122.4(5) . .
C27 C28 H28 120.5 . .
C29 C28 C27 119.0(5) . .
C29 C28 H28 120.5 . .
C3 C2 C1 122.5(5) . .
C8 C2 C1 117.2(5) . .
C8 C2 C3 120.0(5) . .
O5 C4 O4 123.0(5) . .
O5 C4 C3 122.4(5) . .
O4 C4 C3 114.6(5) . .
N2 C14 C13 111.5(4) . .
N2 C14 H14A 109.3 . .
N2 C14 H14B 109.3 . .
C13 C14 H14A 109.3 . .
C13 C14 H14B 109.3 . .
H14A C14 H14B 108.0 . .
C2 C3 C4 124.3(5) . .
C2 C3 C5 119.0(5) . .
C5 C3 C4 116.7(5) . .
C33 C34 H34 119.2 . .
C33 C34 C35 121.6(5) . .
C35 C34 H34 119.2 . .
C38 C37 H37 119.7 . .
C36 C37 C38 120.7(5) . .
C36 C37 H37 119.7 . .
O13 C22 C21 118.5(4) . .
O12 C22 O13 123.6(5) . .
O12 C22 C21 117.9(5) . .
C31 C30 H30 120.7 . .
C31 C30 C29 118.7(5) . .
C29 C30 H30 120.7 . .
C37 C36 H36 120.0 . .
C35 C36 C37 120.1(5) . .
C35 C36 H36 120.0 . .
N1 C9 H9 118.6 . .
N1 C9 C10 122.9(5) . .
C10 C9 H9 118.6 . .
C34 C35 H35 120.3 . .
C36 C35 C34 119.4(5) . .
C36 C35 H35 120.3 . .
C2 C8 H8 119.8 . .
C2 C8 C7 120.5(6) . .
C7 C8 H8 119.8 . .
C13 C12 H12 120.9 . .
C13 C12 C11 118.1(5) . .
C11 C12 H12 120.9 . .
C12 C11 H11 120.1 . .
C10 C11 C12 119.7(5) . .
C10 C11 H11 120.1 . .
C28 C29 H29 120.4 . .
C30 C29 C28 119.1(5) . .
C30 C29 H29 120.4 . .
C3 C5 H5 119.7 . .
C6 C5 C3 120.6(6) . .
C6 C5 H5 119.7 . .
C9 C10 H10 120.8 . .
C11 C10 C9 118.4(5) . .
C11 C10 H10 120.8 . .
C16 C17 H17 119.3 . .
C18 C17 C16 121.4(5) . .
C18 C17 H17 119.3 . .
C21 C20 H20 119.0 . .
C19 C20 C21 122.1(5) . .
C19 C20 H20 119.0 . .
C20 C19 H19 120.7 . .
C18 C19 C20 118.7(5) . .
C18 C19 H19 120.7 . .
C17 C18 H18 119.8 . .
C19 C18 C17 120.3(5) . .
C19 C18 H18 119.8 . .
C5 C6 H6 120.0 . .
C5 C6 C7 120.0(5) . .
C7 C6 H6 120.0 . .
C8 C7 H7 120.1 . .
C6 C7 C8 119.8(6) . .
C6 C7 H7 120.1 . .

loop_
_geom_bond_atom_site_label_1
_geom_bond_atom_site_label_2
_geom_bond_distance
_geom_bond_site_symmetry_2
Co1 O3 1.947(3) .
Co1 O13 1.989(3) .
Co1 O1 2.017(3) .
Co1 N2 2.169(4) .
Co1 N1 2.061(4) .
Co2 O3 1.952(3) .
Co2 O7 1.992(3) .
Co2 O2 2.025(4) .
Co2 N4 2.189(4) .
Co2 N3 2.060(4) .
O3 C24 1.418(6) .
O7 C39 1.278(6) .
O8 C39 1.240(6) .
O2 C1 1.256(6) .
O13 C22 1.284(6) .
O1 C1 1.246(6) .
O5 C4 1.219(6) .
O4 H4 0.8400 .
O4 C4 1.317(6) .
O12 C22 1.229(6) .
N2 C15 1.495(6) .
N2 C23 1.483(7) .
N2 C14 1.474(6) .
N4 C32 1.489(6) .
N4 C26 1.476(6) .
N4 C25 1.481(6) .
N3 C31 1.338(7) .
N3 C27 1.347(7) .
N1 C13 1.338(7) .
N1 C9 1.334(7) .
C31 H31 0.9500 .
C31 C30 1.375(8) .
C15 H15A 0.9900 .
C15 H15B 0.9900 .
C15 C16 1.512(7) .
C24 H24 1.0000 .
C24 C23 1.524(7) .
C24 C25 1.515(7) .
C27 C26 1.492(7) .
C27 C28 1.387(7) .
C32 H32A 0.9900 .
C32 H32B 0.9900 .
C32 C33 1.504(7) .
C26 H26A 0.9900 .
C26 H26B 0.9900 .
C21 C16 1.407(7) .
C21 C22 1.506(7) .
C21 C20 1.387(8) .
C23 H23A 0.9900 .
C23 H23B 0.9900 .
C39 C38 1.499(7) .
C25 H25A 0.9900 .
C25 H25B 0.9900 .
C1 C2 1.497(7) .
C16 C17 1.384(7) .
C38 C33 1.402(7) .
C38 C37 1.390(7) .
C33 C34 1.386(7) .
C13 C14 1.512(8) .
C13 C12 1.376(8) .
C28 H28 0.9500 .
C28 C29 1.385(8) .
C2 C3 1.392(8) .
C2 C8 1.381(8) .
C4 C3 1.482(8) .
C14 H14A 0.9900 .
C14 H14B 0.9900 .
C3 C5 1.402(8) .
C34 H34 0.9500 .
C34 C35 1.387(7) .
C37 H37 0.9500 .
C37 C36 1.386(8) .
C30 H30 0.9500 .
C30 C29 1.381(8) .
C36 H36 0.9500 .
C36 C35 1.378(8) .
C9 H9 0.9500 .
C9 C10 1.374(8) .
C35 H35 0.9500 .
C8 H8 0.9500 .
C8 C7 1.389(8) .
C12 H12 0.9500 .
C12 C11 1.383(8) .
C11 H11 0.9500 .
C11 C10 1.371(8) .
C29 H29 0.9500 .
C5 H5 0.9500 .
C5 C6 1.375(9) .
C10 H10 0.9500 .
C17 H17 0.9500 .
C17 C18 1.380(8) .
C20 H20 0.9500 .
C20 C19 1.382(8) .
C19 H19 0.9500 .
C19 C18 1.377(9) .
C18 H18 0.9500 .
C6 H6 0.9500 .
C6 C7 1.384(9) .
C7 H7 0.9500 .
